data_4025934
loop_
_publ_author_name
'Karl J. Bonney'
'D. Christopher Braddock'
'Andrew J. P. White'
'Muhammad Yaqoob'

_publ_section_title
;
 Intramolecular Bromonium Ion Assisted Epoxide Ring-Opening: Capture of
 the Oxonium Ion with an Added External Nucleophile
;
_journal_name_full 'Journal of Organic Chemistry'
_journal_page_first 97
_journal_page_last 104
_journal_paper_doi 10.1021/jo101617h
_journal_volume 76
_journal_year 2011
_chemical_formula_moiety 'C15 H13 Br F4 O3'
_chemical_formula_sum 'C15 H13 Br F4 O3'
_chemical_formula_weight 397.16
_chemical_name_systematic
; 
 ? 
;
_space_group_IT_number 2
_symmetry_cell_setting triclinic
_symmetry_space_group_name_Hall '-P 1'
_symmetry_space_group_name_H-M 'P -1'
_atom_sites_solution_hydrogens geom
_atom_sites_solution_primary direct
_atom_sites_solution_secondary difmap
_audit_creation_method SHELXL-97
_cell_angle_alpha 95.809(3)
_cell_angle_beta 94.674(2)
_cell_angle_gamma 105.721(3)
_cell_formula_units_Z 2
_cell_length_a 6.57204(16)
_cell_length_b 10.0357(4)
_cell_length_c 11.8115(4)
_cell_measurement_reflns_used 8464
_cell_measurement_temperature 173(2)
_cell_measurement_theta_max 71.1958
_cell_measurement_theta_min 3.7796
_cell_volume 741.20(4)
_computing_cell_refinement 'CrysAlis RED, Oxford Diffraction Ltd'
_computing_data_collection 'CrysAlis CCD, Oxford Diffraction Ltd'
_computing_data_reduction 'CrysAlis RED, Oxford Diffraction Ltd'
_computing_molecular_graphics 'Bruker SHELXTL'
_computing_publication_material 'Bruker SHELXTL'
_computing_structure_refinement 'SHELXL-97 (Sheldrick, 1997)'
_computing_structure_solution 'SHELXS-97 (Sheldrick, 1990)'
_diffrn_ambient_temperature 173(2)
_diffrn_detector_area_resol_mean 8.2556
_diffrn_measured_fraction_theta_full 0.996
_diffrn_measured_fraction_theta_max 0.996
_diffrn_measurement_device_type 'OD Xcalibur PX Ultra'
_diffrn_measurement_method 'omega scans'
_diffrn_radiation_monochromator graphite
_diffrn_radiation_source 'Enhance Ultra (Cu) X-ray Source'
_diffrn_radiation_type CuK\a
_diffrn_radiation_wavelength 1.54184
_diffrn_reflns_av_R_equivalents 0.0177
_diffrn_reflns_av_sigmaI/netI 0.0118
_diffrn_reflns_limit_h_max 8
_diffrn_reflns_limit_h_min -6
_diffrn_reflns_limit_k_max 12
_diffrn_reflns_limit_k_min -12
_diffrn_reflns_limit_l_max 14
_diffrn_reflns_limit_l_min -14
_diffrn_reflns_number 10844
_diffrn_reflns_theta_full 71.37
_diffrn_reflns_theta_max 71.37
_diffrn_reflns_theta_min 3.79
_diffrn_standards_number 0
_exptl_absorpt_coefficient_mu 4.334
_exptl_absorpt_correction_T_max 0.645
_exptl_absorpt_correction_T_min 0.439
_exptl_absorpt_correction_type analytical
_exptl_absorpt_process_details
; 
CrysAlis RED, Oxford Diffraction Ltd., 
Version 1.171.32.29 (release 10-06-2008 CrysAlis171 .NET) 
(compiled Jun 10 2008,16:49:55) 
Analytical numeric absorption correction using a multifaceted crystal 
model based on expressions derived by R.C. Clark & J.S. Reid. 
(Clark, R. C. & Reid, J. S. (1995). Acta Cryst. A51, 887-897) 
;
_exptl_crystal_colour Colourless
_exptl_crystal_density_diffrn 1.780
_exptl_crystal_description blocks
_exptl_crystal_F_000 396
_exptl_crystal_size_max 0.25
_exptl_crystal_size_mid 0.24
_exptl_crystal_size_min 0.14
_refine_diff_density_max 0.498
_refine_diff_density_min -0.410
_refine_diff_density_rms 0.053
_refine_ls_extinction_coef 0.0055(4)
_refine_ls_extinction_expression Fc^*^=kFc[1+0.001xFc^2^\l^3^/sin(2\q)]^-1/4^
_refine_ls_extinction_method SHELXL
_refine_ls_goodness_of_fit_ref 1.039
_refine_ls_hydrogen_treatment constr
_refine_ls_matrix_type full
_refine_ls_number_parameters 209
_refine_ls_number_reflns 2857
_refine_ls_number_restraints 0
_refine_ls_restrained_S_all 1.039
_refine_ls_R_factor_all 0.0287
_refine_ls_R_factor_gt 0.0270
_refine_ls_shift/su_max 0.001
_refine_ls_shift/su_mean 0.000
_refine_ls_structure_factor_coef Fsqd
_refine_ls_weighting_details 'calc w=1/[\s^2^(Fo^2^)+(0.0327P)^2^+0.5299P] where P=(Fo^2^+2Fc^2^)/3'
_refine_ls_weighting_scheme calc
_refine_ls_wR_factor_gt 0.0665
_refine_ls_wR_factor_ref 0.0675
_reflns_number_gt 2711
_reflns_number_total 2857
_reflns_threshold_expression >2sigma(I)
_cod_data_source_file jo101617h_si_001_2.cif
_cod_data_source_block 6c
_cod_database_code 4025934

loop_
_symmetry_equiv_pos_as_xyz
'x, y, z'
'-x, -y, -z'

loop_
_atom_site_label
_atom_site_type_symbol
_atom_site_fract_x
_atom_site_fract_y
_atom_site_fract_z
_atom_site_U_iso_or_equiv
_atom_site_adp_type
_atom_site_occupancy
_atom_site_symmetry_multiplicity
_atom_site_calc_flag
_atom_site_refinement_flags
O1 O -0.0038(2) 0.12194(15) 0.39454(13) 0.0379(3) Uani 1 1 d .
C1 C 0.1553(3) 0.1941(2) 0.48879(18) 0.0364(4) Uani 1 1 d .
H1A H 0.0971 0.1755 0.5631 0.044 Uiso 1 1 calc R
C2 C 0.3424(3) 0.1344(2) 0.47806(17) 0.0331(4) Uani 1 1 d .
H2A H 0.2913 0.0317 0.4816 0.040 Uiso 1 1 calc R
Br Br 0.55605(4) 0.21936(2) 0.612366(19) 0.04480(11) Uani 1 1 d .
C3 C 0.4521(3) 0.1563(2) 0.37053(17) 0.0338(4) Uani 1 1 d .
H3A H 0.5669 0.1096 0.3720 0.041 Uiso 1 1 calc R
H3B H 0.5192 0.2574 0.3712 0.041 Uiso 1 1 calc R
C4 C 0.3042(3) 0.1010(2) 0.25933(17) 0.0361(4) Uani 1 1 d .
H4A H 0.3915 0.0879 0.1969 0.043 Uiso 1 1 calc R
H4B H 0.2094 0.0081 0.2676 0.043 Uiso 1 1 calc R
C5 C 0.1675(3) 0.1930(2) 0.22391(18) 0.0341(4) Uani 1 1 d .
H5A H 0.0876 0.1513 0.1471 0.041 Uiso 1 1 calc R
C6 C 0.0047(3) 0.2134(2) 0.30764(18) 0.0375(4) Uani 1 1 d .
H6A H -0.1392 0.1895 0.2630 0.045 Uiso 1 1 calc R
C7 C 0.0465(3) 0.3559(2) 0.3771(2) 0.0406(5) Uani 1 1 d .
H7A H -0.0862 0.3702 0.4034 0.049 Uiso 1 1 calc R
H7B H 0.1096 0.4315 0.3318 0.049 Uiso 1 1 calc R
C8 C 0.2030(4) 0.3510(2) 0.4779(2) 0.0423(5) Uani 1 1 d .
H8A H 0.1787 0.4036 0.5486 0.051 Uiso 1 1 calc R
H8B H 0.3517 0.3901 0.4622 0.051 Uiso 1 1 calc R
O9 O 0.3191(2) 0.32689(14) 0.21136(12) 0.0336(3) Uani 1 1 d .
C10 C 0.2502(3) 0.4053(2) 0.14151(16) 0.0314(4) Uani 1 1 d .
O10 O 0.0742(2) 0.37396(16) 0.09040(13) 0.0423(4) Uani 1 1 d .
C11 C 0.4154(3) 0.53766(19) 0.13134(15) 0.0283(4) Uani 1 1 d .
C12 C 0.6282(3) 0.5690(2) 0.17475(16) 0.0327(4) Uani 1 1 d .
F12 F 0.70791(19) 0.48152(14) 0.23020(12) 0.0467(3) Uani 1 1 d .
C13 C 0.7696(3) 0.6947(2) 0.16061(19) 0.0406(5) Uani 1 1 d .
F13 F 0.9750(2) 0.72409(16) 0.20346(13) 0.0579(4) Uani 1 1 d .
C14 C 0.7004(4) 0.7893(2) 0.1030(2) 0.0458(5) Uani 1 1 d .
F14 F 0.8390(3) 0.91089(15) 0.08945(15) 0.0695(5) Uani 1 1 d .
C15 C 0.4906(4) 0.7591(2) 0.06012(19) 0.0420(5) Uani 1 1 d .
F15 F 0.4265(3) 0.85352(15) 0.00429(15) 0.0658(4) Uani 1 1 d .
C16 C 0.3478(3) 0.6348(2) 0.07309(17) 0.0337(4) Uani 1 1 d .
H16A H 0.2031 0.6152 0.0424 0.040 Uiso 1 1 calc R

loop_
_atom_site_aniso_label
_atom_site_aniso_U_11
_atom_site_aniso_U_22
_atom_site_aniso_U_33
_atom_site_aniso_U_23
_atom_site_aniso_U_13
_atom_site_aniso_U_12
O1 0.0285(7) 0.0380(7) 0.0453(8) 0.0180(6) 0.0031(6) 0.0020(6)
C1 0.0359(10) 0.0396(11) 0.0372(10) 0.0108(8) 0.0071(8) 0.0135(8)
C2 0.0359(10) 0.0303(9) 0.0357(10) 0.0100(8) 0.0038(8) 0.0117(8)
Br 0.04920(16) 0.04758(16) 0.03982(15) 0.00007(9) -0.00952(10) 0.02355(11)
C3 0.0306(9) 0.0328(9) 0.0435(11) 0.0159(8) 0.0086(8) 0.0126(8)
C4 0.0422(11) 0.0306(9) 0.0378(10) 0.0092(8) 0.0086(8) 0.0112(8)
C5 0.0334(10) 0.0280(9) 0.0380(10) 0.0100(8) 0.0000(8) 0.0028(8)
C6 0.0270(9) 0.0415(11) 0.0435(11) 0.0167(9) -0.0001(8) 0.0058(8)
C7 0.0351(10) 0.0387(11) 0.0537(13) 0.0144(9) 0.0085(9) 0.0158(9)
C8 0.0460(12) 0.0336(10) 0.0501(13) 0.0027(9) 0.0027(10) 0.0178(9)
O9 0.0310(7) 0.0308(7) 0.0378(7) 0.0139(6) -0.0005(5) 0.0047(5)
C10 0.0302(9) 0.0322(9) 0.0312(9) 0.0103(7) -0.0003(7) 0.0065(7)
O10 0.0317(7) 0.0421(8) 0.0494(9) 0.0197(7) -0.0091(6) 0.0029(6)
C11 0.0293(9) 0.0282(9) 0.0274(9) 0.0064(7) 0.0032(7) 0.0070(7)
C12 0.0315(9) 0.0351(10) 0.0318(10) 0.0070(8) 0.0024(7) 0.0093(8)
F12 0.0342(6) 0.0501(7) 0.0566(8) 0.0168(6) -0.0075(5) 0.0131(5)
C13 0.0295(10) 0.0444(12) 0.0405(11) -0.0001(9) 0.0039(8) 0.0000(9)
F13 0.0293(6) 0.0644(9) 0.0677(9) 0.0037(7) -0.0007(6) -0.0038(6)
C14 0.0509(13) 0.0315(10) 0.0470(12) 0.0071(9) 0.0119(10) -0.0043(9)
F14 0.0674(10) 0.0421(8) 0.0816(11) 0.0170(7) 0.0091(8) -0.0173(7)
C15 0.0549(13) 0.0299(10) 0.0415(11) 0.0133(8) 0.0058(10) 0.0094(9)
F15 0.0823(11) 0.0379(7) 0.0784(11) 0.0314(7) 0.0007(8) 0.0130(7)
C16 0.0367(10) 0.0323(10) 0.0328(10) 0.0089(8) 0.0025(8) 0.0098(8)

loop_
_atom_type_symbol
_atom_type_description
_atom_type_scat_dispersion_real
_atom_type_scat_dispersion_imag
_atom_type_scat_source
C C 0.0181 0.0091 'International Tables Vol C Tables 4.2.6.8 and 6.1.1.4'
H H 0.0000 0.0000 'International Tables Vol C Tables 4.2.6.8 and 6.1.1.4'
O O 0.0492 0.0322 'International Tables Vol C Tables 4.2.6.8 and 6.1.1.4'
F F 0.0727 0.0534 'International Tables Vol C Tables 4.2.6.8 and 6.1.1.4'
Br Br -0.6763 1.2805 'International Tables Vol C Tables 4.2.6.8 and 6.1.1.4'

loop_
_geom_angle_atom_site_label_1
_geom_angle_atom_site_label_2
_geom_angle_atom_site_label_3
_geom_angle
C6 O1 C1 107.78(14)
O1 C1 C2 106.28(16)
O1 C1 C8 106.48(16)
C2 C1 C8 115.01(17)
C1 C2 C3 116.33(16)
C1 C2 Br 107.84(14)
C3 C2 Br 108.20(13)
C2 C3 C4 114.11(16)
C5 C4 C3 115.27(17)
O9 C5 C4 105.08(15)
O9 C5 C6 111.26(16)
C4 C5 C6 115.26(16)
O1 C6 C7 102.90(17)
O1 C6 C5 110.67(16)
C7 C6 C5 117.73(16)
C6 C7 C8 103.25(16)
C7 C8 C1 103.63(17)
C10 O9 C5 116.33(14)
O10 C10 O9 124.34(17)
O10 C10 C11 122.75(17)
O9 C10 C11 112.91(16)
C12 C11 C16 118.71(17)
C12 C11 C10 124.77(17)
C16 C11 C10 116.52(17)
F12 C12 C13 116.64(18)
F12 C12 C11 122.90(17)
C13 C12 C11 120.45(18)
F13 C13 C14 119.99(19)
F13 C13 C12 119.9(2)
C14 C13 C12 120.1(2)
F14 C14 C15 120.6(2)
F14 C14 C13 119.7(2)
C15 C14 C13 119.73(19)
F15 C15 C14 118.67(19)
F15 C15 C16 120.3(2)
C14 C15 C16 121.0(2)
C15 C16 C11 119.94(19)

loop_
_geom_bond_atom_site_label_1
_geom_bond_atom_site_label_2
_geom_bond_distance
O1 C6 1.439(2)
O1 C1 1.447(3)
C1 C2 1.516(3)
C1 C8 1.541(3)
C2 C3 1.517(3)
C2 Br 1.982(2)
C3 C4 1.527(3)
C4 C5 1.517(3)
C5 O9 1.469(2)
C5 C6 1.554(3)
C6 C7 1.519(3)
C7 C8 1.522(3)
O9 C10 1.330(2)
C10 O10 1.205(2)
C10 C11 1.493(3)
C11 C12 1.389(3)
C11 C16 1.394(3)
C12 F12 1.336(2)
C12 C13 1.383(3)
C13 F13 1.345(2)
C13 C14 1.373(3)
C14 F14 1.344(2)
C14 C15 1.370(3)
C15 F15 1.345(3)
C15 C16 1.374(3)
